data_2009695
loop_
_publ_author_name
'Gupta, V. K.'
'Rajnikant, ?'
'Goswami, K. N.'
'Mazumdar, S. K.'
'Bhutani, K. K.'

_publ_section_title
;
 11-Ketoprogesterone
;
_journal_issue 5
_journal_name_full 'Acta Crystallographica Section C'
_journal_page_first 798
_journal_page_last 801
_journal_paper_doi 10.1107/S0108270193006596
_journal_volume 50
_journal_year 1994
_chemical_formula_moiety 'C21 H28 O3'
_chemical_formula_sum 'C21 H28 O3'
_chemical_formula_weight 328.45
_space_group_IT_number 19
_space_group_name_Hall 'P 2ac 2ab'
_space_group_name_H-M_alt 'P 21 21 21'
_symmetry_cell_setting orthorhombic
_symmetry_space_group_name_Hall 'P 2ac 2ab'
_symmetry_space_group_name_H-M 'P 21 21 21'
_atom_type_scat_source 'SHELX76 (Sheldrick, 1976)'
_cell_angle_alpha 90.
_cell_angle_beta 90.
_cell_angle_gamma 90.
_cell_formula_units_Z 4
_cell_length_a 6.2525(4)
_cell_length_b 12.7576(3)
_cell_length_c 22.4174(5)
_cell_measurement_reflns_used 21
_cell_measurement_temperature 293
_cell_measurement_theta_max 28
_cell_measurement_theta_min 16
_cell_volume 1788.17(13)
_diffrn_measurement_device 'Enraf-Nonius CAD-4'
_diffrn_measurement_method \w-2\q
_diffrn_radiation_type CuK\a
_diffrn_radiation_wavelength 1.5418
_diffrn_reflns_limit_h_max 7
_diffrn_reflns_limit_h_min 0
_diffrn_reflns_limit_k_max 15
_diffrn_reflns_limit_k_min 0
_diffrn_reflns_limit_l_max 27
_diffrn_reflns_limit_l_min 0
_diffrn_reflns_number 2116
_diffrn_reflns_theta_max 70
_diffrn_standards_decay_% none
_diffrn_standards_interval_time 98
_diffrn_standards_number 2
_exptl_absorpt_coefficient_mu 0.596
_exptl_absorpt_correction_type none
_exptl_crystal_colour colourless
_exptl_crystal_density_diffrn 1.220
_exptl_crystal_description rectangular
_exptl_crystal_F_000 712
_exptl_crystal_size_max 0.45
_exptl_crystal_size_mid 0.35
_exptl_crystal_size_min 0.22
_refine_diff_density_max 0.215
_refine_diff_density_min -0.247
_refine_ls_goodness_of_fit_obs 0.98
_refine_ls_hydrogen_treatment refall
_refine_ls_number_parameters 329
_refine_ls_number_reflns 1810
_refine_ls_R_factor_obs 0.064
_refine_ls_shift/esd_max 0.71
_refine_ls_structure_factor_coef F
_refine_ls_weighting_details 'w = 1/[\s^2^(F~o~) + 0.020(F~o~)^2^]'
_refine_ls_weighting_scheme calc
_refine_ls_wR_factor_obs 0.074
_reflns_number_observed 1810
_reflns_number_total 1953
_reflns_observed_criterion I>=2.5\s(I)
_cod_data_source_file hh1009.cif
_cod_data_source_block hh1009_structure_1_of_1
_cod_depositor_comments
;
The following automatic conversions were performed:

'_refine_ls_weighting_scheme' value 'w = 1/[\s^2^(F~o~) +
0.020(F~o~)^2^]' was changed to 'calc'. New tag
'_refine_ls_weighting_details' was created. The value of the new tag
was set to 'w = 1/[\s^2^(F~o~) + 0.020(F~o~)^2^]'.

Automatic conversion script
Id: cif_fix_values 3143 2015-03-26 13:38:13Z robertas 
;
_cod_original_cell_volume 1788.17
_cod_database_code 2009695

loop_
_symmetry_equiv_pos_as_xyz
x,y,z
-x+1/2,-y,z+1/2
1/2+x,1/2-y,-z
-x,y+1/2,-z+1/2

loop_
_atom_site_label
_atom_site_fract_x
_atom_site_fract_y
_atom_site_fract_z
_atom_site_U_iso_or_equiv
O(1) .2692(8) -.1252(2) .6995(2) .1063(14)
O(2) -.1857(8) .2594(3) .5466(2) .1167(15)
O(3) .0074(7) .7498(2) .5280(2) .0993(11)
C(1) .0479(8) .0778(3) .6068(2) .0748(11)
C(2) .0368(8) -.0306(3) .6349(2) .0795(12)
C(3) .1936(6) -.0413(3) .6856(2) .0766(11)
C(4) .2409(6) .0554(3) .7183(2) .0708(10)
C(5) .1595(5) .1484(3) .70540(10) .0633(9)
C(6) .1935(8) .2385(3) .74710(10) .0747(12)
C(7) .2646(6) .3383(3) .71560(10) .0680(10)
C(8) .1141(5) .3667(2) .66400(10) .0554(8)
C(9) .0960(5) .2718(2) .62110(10) .0584(8)
C(10) .0191(5) .1685(3) .65080(10) .0610(9)
C(11) -.0290(7) .3053(3) .5656(2) .0747(10)
C(12) .0535(8) .4017(3) .53380(10) .0780(13)
C(13) .0613(5) .4954(2) .57670(10) .0564(7)
C(14) .1985(4) .4612(2) .63010(10) .0569(8)
C(15) .2374(7) .5631(3) .6639(2) .0720(11)
C(16) .2606(8) .6455(3) .6146(2) .0784(3)
C(17) .1898(5) .5934(2) .55630(10) .0632(8)
C(18) -.1680(5) .5264(4) .5952(2) .0774(12)
C(19) -.2150(6) .1753(3) .6730(2) .0778(11)
C(20) .0743(6) .6647(3) .5134(2) .0723(10)
C(21) .0474(10) .6273(3) .4505(2) .0917(15)
H(11) .207(8) .086(3) .580(2) .072(11)
H(12) -.046(11) .093(5) .579(3) .084(17)
H(21) .069(8) -.096(4) .604(2) .068(12)
H(22) -.105(9) -.041(4) .659(2) .078(13)
H(41) .328(11) .035(5) .763(3) .110(18)
H(61) .280(9) .217(4) .779(2) .095(13)
H(62) .054(11) .243(5) .766(3) .099(17)
H(71) .416(7) .333(3) .704(2) .057(9)
H(72) .268(7) .400(3) .741(2) .070(9)
H(81) -.035(9) .384(4) .685(2) .087(13)
H(91) .251(8) .262(3) .609(2) .060(9)
H(121) .216(8) .386(3) .519(2) .063(10)
H(122) -.066(12) .420(5) .507(3) .111(18)
H(141) .353(7) .446(3) .614(2) .058(9)
H(151) .164(18) .563(7) .706(4) .14(2)
H(152) .419(17) .579(7) .686(4) .14(2)
H(161) .174(8) .708(4) .625(2) .077(11)
H(162) .404(10) .680(4) .619(2) .091(16)
H(171) .334(11) .562(4) .534(2) .092(16)
H(181) -.248(10) .467(4) .619(2) .087(14)
H(182) -.169(8) .588(4) .622(2) .077(11)
H(183) -.221(15) .554(7) .554(4) .14(2)
H(191) -.26(2) .094(8) .681(5) .20(2)
H(192) -.270(8) .180(3) .642(2) .059(10)
H(193) -.23(2) .249(7) .704(4) .17(2)
H(211) .063(12) .544(5) .439(3) .137(16)
H(212) -.092(9) .661(4) .427(2) .096(13)
H(213) .172 .661 .429 .092

loop_
_geom_angle_atom_site_label_1
_geom_angle_atom_site_label_2
_geom_angle_atom_site_label_3
_geom_angle
C(6) C(7) C(8) 111.6(2)
C(7) C(8) C(9) 109.1(2)
C(7) C(8) C(14) 110.5(2)
C(9) C(8) C(14) 109.50(10)
C(8) C(9) C(10) 114.8(2)
C(8) C(9) C(11) 108.8(2)
C(10) C(9) C(11) 115.3(2)
C(1) C(10) C(5) 108.7(2)
C(1) C(10) C(9) 109.1(2)
C(1) C(10) C(19) 111.1(2)
C(5) C(10) C(9) 107.9(2)
C(5) C(10) C(19) 107.1(2)
C(2) C(1) C(10) 114.5(3)
C(1) C(2) C(3) 111.4(3)
C(2) C(3) C(4) 115.6(3)
C(2) C(3) O(1) 121.8(4)
C(4) C(3) O(1) 122.4(4)
C(3) C(4) C(5) 124.6(3)
C(4) C(5) C(6) 119.8(2)
C(4) C(5) C(10) 123.1(3)
C(6) C(5) C(10) 116.9(2)
C(5) C(6) C(7) 113.2(2)
C(17) C(13) C(18) 110.6(2)
C(8) C(14) C(13) 114.9(2)
C(8) C(14) C(15) 118.9(2)
C(13) C(14) C(15) 103.5(2)
C(14) C(15) C(16) 103.9(3)
C(15) C(16) C(17) 106.8(3)
C(13) C(17) C(16) 104.3(2)
C(13) C(17) C(20) 115.1(2)
C(16) C(17) C(20) 114.8(2)
C(17) C(20) C(21) 117.5(3)
C(17) C(20) O(3) 122.3(3)
C(21) C(20) O(3) 120.1(3)
C(9) C(10) C(19) 112.5(2)
C(9) C(11) C(12) 115.8(3)
C(9) C(11) O(2) 124.1(3)
C(12) C(11) O(2) 120.0(3)
C(11) C(12) C(13) 110.4(2)
C(12) C(13) C(14) 106.5(2)
C(12) C(13) C(17) 117.2(2)
C(12) C(13) C(18) 109.7(2)
C(14) C(13) C(17) 99.7(2)
C(14) C(13) C(18) 112.4(2)

loop_
_geom_bond_atom_site_label_1
_geom_bond_atom_site_label_2
_geom_bond_distance
C(1) C(2) 1.521(5)
C(1) C(10) 1.531(5)
C(2) C(3) 1.507(6)
C(3) O(1) 1.210(5)
C(3) C(4) 1.465(5)
C(4) C(5) 1.323(5)
C(5) C(6) 1.496(4)
C(5) C(10) 1.527(3)
C(6) C(7) 1.522(5)
C(7) C(8) 1.534(4)
C(8) C(9) 1.550(3)
C(8) C(14) 1.519(3)
C(9) C(10) 1.552(4)
C(9) C(11) 1.530(5)
C(10) C(19) 1.548(4)
C(11) C(12) 1.512(5)
C(11) O(2) 1.218(6)
C(12) C(13) 1.535(4)
C(13) C(14) 1.536(3)
C(13) C(17) 1.554(3)
C(13) C(18) 1.544(4)
C(14) C(15) 1.524(4)
C(15) C(16) 1.532(5)
C(16) C(17) 1.531(5)
C(17) C(20) 1.507(4)
C(20) C(21) 1.498(6)
C(20) O(3) 1.208(4)

loop_
_geom_torsion_atom_site_label_1
_geom_torsion_atom_site_label_2
_geom_torsion_atom_site_label_3
_geom_torsion_atom_site_label_4
_geom_torsion
C(10) C(1) C(2) C(3) -54.4(4)
C(1) C(2) C(3) C(4) 30.2(5)
C(2) C(3) C(4) C(5) -1.3(3)
C(3) C(4) C(5) C(10) -5.40(10)
C(4) C(5) C(10) C(1) -17.0(4)
C(5) C(10) C(1) C(2) 46.6(4)
C(10) C(5) C(6) C(7) -50.3(4)
C(5) C(6) C(7) C(8) 52.3(3)
C(6) C(7) C(8) C(9) -54.7(3)
C(7) C(8) C(9) C(10) 56.6(3)
C(8) C(9) C(10) C(5) -51.5(3)
C(9) C(10) C(5) C(6) 48.0(3)
C(14) C(8) C(9) C(11) -51.1(3)
C(8) C(9) C(11) C(12) 53.3(3)
C(9) C(11) C(12) C(13) -56.9(4)
C(11) C(12) C(13) C(14) 55.6(3)
C(12) C(13) C(14) C(8) -59.9(2)
C(13) C(14) C(8) C(9) 58.7(2)
C(17) C(13) C(14) C(15) 46.3(2)
C(13) C(14) C(15) C(16) -36.2(3)
C(14) C(15) C(16) C(17) 11.2(3)
C(15) C(16) C(17) C(13) 17.4(3)
C(16) C(17) C(13) C(14) -38.7(2)
